data_4001432
loop_
_publ_author_name
'Jeannin, Olivier'
'Cl\'erac, Rodolphe'
'Fourmigu\'e, Marc'

_publ_section_title
;
 Phase Competition and Weak Hydrogen Bonding in the Giant Hysteresis of an
 S = 1/2 Nickel Dithiolene Complex: Combined Structural and Magnetic
 Studies
;
_journal_issue 24
_journal_name_full 'Chemistry of Materials'
_journal_page_first 5946
_journal_paper_doi 10.1021/cm071652q
_journal_volume 19
_journal_year 2007
_chemical_formula_moiety 'C8 F6 N2 Ni S4, C10 H10 Co'
_chemical_formula_sum 'C18 H10 Co F6 N2 Ni S4'
_chemical_formula_weight 614.16
_chemical_name_common 'Cp2Co, Ni(tfadt)2'
_chemical_name_systematic
;
 ?
;
_space_group_IT_number 12
_symmetry_cell_setting monoclinic
_symmetry_space_group_name_Hall '-C 2y'
_symmetry_space_group_name_H-M 'C 1 2/m 1'
_atom_sites_solution_hydrogens geom
_atom_sites_solution_primary direct
_atom_sites_solution_secondary difmap
_audit_creation_method SHELXL-97
_cell_angle_alpha 90.00
_cell_angle_beta 99.276(17)
_cell_angle_gamma 90.00
_cell_formula_units_Z 4
_cell_length_a 23.211(3)
_cell_length_b 7.7363(7)
_cell_length_c 12.7856(18)
_cell_measurement_reflns_used 7272
_cell_measurement_temperature 293(2)
_cell_measurement_theta_max 23.25
_cell_measurement_theta_min 1.8
_cell_volume 2265.9(5)
_computing_cell_refinement 'CELL, Stoe-IPDS'
_computing_data_collection 'EXPOSE, Stoe-IPDS'
_computing_data_reduction 'INTEGRATE, Stoe-IPDS'
_computing_structure_refinement 'SHELXL-97 (Sheldrick, 1997)'
_computing_structure_solution 'SHELXS-97 (Sheldrick, 1997)'
_diffrn_ambient_temperature 293(2)
_diffrn_detector_area_resol_mean 6.66
_diffrn_measured_fraction_theta_full 0.978
_diffrn_measured_fraction_theta_max 0.978
_diffrn_measurement_device_type 'STOE IPDS'
_diffrn_measurement_method 'Oscillation, phi incr. 1 deg'
_diffrn_radiation_monochromator graphite
_diffrn_radiation_source 'fine-focus sealed tube'
_diffrn_radiation_type MoK\a
_diffrn_radiation_wavelength 0.71073
_diffrn_reflns_av_R_equivalents 0.0748
_diffrn_reflns_av_sigmaI/netI 0.0715
_diffrn_reflns_limit_h_max 28
_diffrn_reflns_limit_h_min -28
_diffrn_reflns_limit_k_max 9
_diffrn_reflns_limit_k_min -9
_diffrn_reflns_limit_l_max 15
_diffrn_reflns_limit_l_min -15
_diffrn_reflns_number 10847
_diffrn_reflns_theta_full 25.95
_diffrn_reflns_theta_max 25.95
_diffrn_reflns_theta_min 1.78
_exptl_absorpt_coefficient_mu 1.989
_exptl_absorpt_correction_T_max 0.9271
_exptl_absorpt_correction_T_min 0.7253
_exptl_absorpt_correction_type gaussian
_exptl_absorpt_process_details
;
a grid of  8 x 12 x  8 =   768 sampling points was used
;
_exptl_crystal_colour black
_exptl_crystal_density_diffrn 1.800
_exptl_crystal_density_method 'not measured'
_exptl_crystal_description needle
_exptl_crystal_F_000 1220
_exptl_crystal_size_max 0.46
_exptl_crystal_size_mid 0.11
_exptl_crystal_size_min 0.038
_refine_diff_density_max 0.336
_refine_diff_density_min -0.411
_refine_diff_density_rms 0.057
_refine_ls_extinction_method none
_refine_ls_goodness_of_fit_ref 0.920
_refine_ls_hydrogen_treatment constr
_refine_ls_matrix_type full
_refine_ls_number_parameters 214
_refine_ls_number_reflns 2339
_refine_ls_number_restraints 0
_refine_ls_restrained_S_all 0.920
_refine_ls_R_factor_all 0.1162
_refine_ls_R_factor_gt 0.0423
_refine_ls_shift/su_max 0.001
_refine_ls_shift/su_mean 0.000
_refine_ls_structure_factor_coef Fsqd
_refine_ls_weighting_details 'calc w=1/[\s^2^(Fo^2^)+(0.0579P)^2^+0.0000P] where P=(Fo^2^+2Fc^2^)/3'
_refine_ls_weighting_scheme calc
_refine_ls_wR_factor_gt 0.0999
_refine_ls_wR_factor_ref 0.1197
_reflns_number_gt 1063
_reflns_number_total 2339
_reflns_threshold_expression >2sigma(I)
_cod_data_source_file cm071652q-file001.cif
_cod_data_source_block CoRTback
_cod_depositor_comments
;
The following automatic conversions were performed:

'_refine_ls_hydrogen_treatment' value 'constr.' was replaced with the
value 'constr' as specified in the replacement file
'src/cod-tools/trunk/data/replacement-values/replacement_values.lst'.

Automatic conversion script
Id: cif_fix_values 5376 2017-05-30 11:51:03Z andrius 
;
_cod_original_sg_symbol_H-M C2/m
_cod_database_code 4001432
_exptl_absorpt_correction_t_ave 0.8766

loop_
_symmetry_equiv_pos_as_xyz
'x, y, z'
'-x, y, -z'
'x+1/2, y+1/2, z'
'-x+1/2, y+1/2, -z'
'-x, -y, -z'
'x, -y, z'
'-x+1/2, -y+1/2, -z'
'x+1/2, -y+1/2, z'

loop_
_atom_site_label
_atom_site_type_symbol
_atom_site_fract_x
_atom_site_fract_y
_atom_site_fract_z
_atom_site_U_iso_or_equiv
_atom_site_adp_type
_atom_site_occupancy
_atom_site_symmetry_multiplicity
_atom_site_calc_flag
_atom_site_refinement_flags
Ni Ni 0.30140(4) 0.5000 0.01404(7) 0.0792(3) Uani 1 2 d S
Co Co 0.43472(4) 0.0000 0.74362(8) 0.0877(4) Uani 1 2 d S
S1 S 0.27981(12) 0.5000 0.17043(18) 0.1087(8) Uani 1 2 d S
S2 S 0.39360(9) 0.5000 0.07040(16) 0.0970(7) Uani 1 2 d S
S3 S 0.32214(7) 0.5000 -0.14277(14) 0.0883(6) Uani 1 2 d S
S4 S 0.20954(9) 0.5000 -0.04589(18) 0.0951(7) Uani 1 2 d S
C1 C 0.3430(5) 0.5000 0.2470(6) 0.108(3) Uani 1 2 d S
C2 C 0.3950(5) 0.5000 0.2068(7) 0.099(3) Uani 1 2 d S
C3 C 0.4538(7) 0.5000 0.2621(8) 0.126(4) Uani 1 2 d S
C4 C 0.3521(9) 0.5000 0.3689(9) 0.155(5) Uani 1 2 d S
C5 C 0.2056(3) 0.5000 -0.1809(6) 0.079(2) Uani 1 2 d S
C6 C 0.2557(3) 0.5000 -0.2237(5) 0.077(2) Uani 1 2 d S
C7 C 0.1482(4) 0.5000 -0.2422(8) 0.111(3) Uani 1 2 d S
C8 C 0.2566(5) 0.5000 -0.3409(8) 0.104(3) Uani 1 2 d S
C1A C 0.4583(3) -0.0880(8) 0.6083(4) 0.113(2) Uani 1 1 d .
H1A H 0.4901 -0.1581 0.6020 0.136 Uiso 1 1 calc R
C2A C 0.4034(4) -0.1450(12) 0.6193(5) 0.135(3) Uani 1 1 d .
H2A H 0.3923 -0.2600 0.6228 0.162 Uiso 1 1 calc R
C3A C 0.3665(5) 0.0000 0.6242(9) 0.166(6) Uani 1 2 d S
H3A H 0.3270 0.0000 0.6294 0.199 Uiso 1 2 calc SR
C4A C 0.5005(10) 0.100(4) 0.8629(18) 0.080(6) Uani 0.50 1 d P
H4A H 0.5315 0.1742 0.8589 0.095 Uiso 0.50 1 calc PR
C5A C 0.4390(9) -0.143(5) 0.871(3) 0.117(15) Uani 0.50 1 d P
H5A H 0.4237 -0.2542 0.8728 0.140 Uiso 0.50 1 calc PR
C6A C 0.4106(16) 0.0000 0.875(4) 0.18(4) Uani 0.50 2 d SP
H6A H 0.3711 0.0000 0.8805 0.218 Uiso 0.50 2 calc SPR
C5B C 0.4651(8) 0.140(4) 0.8710(17) 0.13(2) Uani 0.50 1 d P
H5B H 0.4781 0.2540 0.8694 0.152 Uiso 0.50 1 calc PR
C4B C 0.4056(15) -0.086(4) 0.885(2) 0.112(10) Uani 0.50 1 d P
H4B H 0.3744 -0.1573 0.8923 0.134 Uiso 0.50 1 calc PR
C6B C 0.4969(19) 0.0000 0.861(3) 0.16(4) Uani 0.50 2 d SP
H6B H 0.5353 0.0000 0.8493 0.194 Uiso 0.50 2 calc SPR
N1 N 0.5020(5) 0.5000 0.3066(8) 0.159(4) Uani 1 2 d S
N2 N 0.1015(3) 0.5000 -0.2861(7) 0.159(4) Uani 1 2 d S
F1 F 0.3076(9) 0.5000 -0.3653(13) 0.150(10) Uani 0.50 2 d SP
F2 F 0.2847(6) 0.642(2) -0.3676(9) 0.159(8) Uani 0.50 1 d P
F'1 F 0.2068(6) 0.5000 -0.3998(15) 0.127(10) Uani 0.50 2 d SP
F4 F 0.2981(5) 0.5000 0.3943(6) 0.271(6) Uani 1 2 d S
F5 F 0.3741(4) 0.6282(9) 0.4140(4) 0.275(4) Uani 1 1 d .
F3 F 0.2329(10) 0.627(3) -0.3874(12) 0.271(15) Uani 0.50 1 d P

loop_
_atom_site_aniso_label
_atom_site_aniso_U_11
_atom_site_aniso_U_22
_atom_site_aniso_U_33
_atom_site_aniso_U_23
_atom_site_aniso_U_13
_atom_site_aniso_U_12
Ni 0.0961(7) 0.0791(7) 0.0682(6) 0.000 0.0307(5) 0.000
Co 0.0867(7) 0.1185(9) 0.0581(6) 0.000 0.0120(5) 0.000
S1 0.149(2) 0.1122(19) 0.0746(14) 0.000 0.0463(14) 0.000
S2 0.1085(15) 0.1118(18) 0.0700(12) 0.000 0.0122(11) 0.000
S3 0.0639(10) 0.1353(18) 0.0695(11) 0.000 0.0221(8) 0.000
S4 0.0906(13) 0.1040(17) 0.1027(15) 0.000 0.0515(11) 0.000
C1 0.200(10) 0.060(5) 0.073(5) 0.000 0.053(6) 0.000
C2 0.154(8) 0.058(5) 0.073(5) 0.000 -0.022(6) 0.000
C3 0.217(13) 0.075(7) 0.073(7) 0.000 -0.018(7) 0.000
C4 0.256(16) 0.138(12) 0.081(8) 0.000 0.055(9) 0.000
C5 0.059(4) 0.084(5) 0.099(5) 0.000 0.029(4) 0.000
C6 0.063(4) 0.097(6) 0.075(5) 0.000 0.024(3) 0.000
C7 0.070(5) 0.135(8) 0.128(7) 0.000 0.018(5) 0.000
C8 0.078(6) 0.143(11) 0.091(7) 0.000 0.016(5) 0.000
C1A 0.141(5) 0.139(6) 0.058(3) -0.012(3) 0.012(3) 0.010(4)
C2A 0.149(7) 0.156(8) 0.090(5) -0.016(5) -0.011(5) -0.048(6)
C3A 0.090(8) 0.28(2) 0.112(9) 0.000 -0.026(6) 0.000
C4A 0.094(15) 0.067(10) 0.069(11) -0.002(8) -0.011(10) -0.010(11)
C5A 0.04(2) 0.22(4) 0.094(12) 0.040(16) 0.025(13) -0.02(2)
C6A 0.014(13) 0.44(13) 0.10(3) 0.000 0.027(12) 0.000
C5B 0.07(3) 0.25(5) 0.056(8) -0.004(17) 0.023(18) -0.08(3)
C4B 0.18(3) 0.088(10) 0.087(12) 0.015(7) 0.083(15) -0.011(13)
C6B 0.07(2) 0.37(12) 0.059(16) 0.000 0.046(15) 0.000
N1 0.209(10) 0.136(8) 0.110(8) 0.000 -0.041(7) 0.000
N2 0.066(5) 0.246(11) 0.161(8) 0.000 0.013(5) 0.000
F1 0.110(13) 0.27(3) 0.074(8) 0.000 0.033(7) 0.000
F2 0.146(11) 0.23(2) 0.102(7) 0.046(10) 0.021(8) -0.076(14)
F'1 0.060(6) 0.22(3) 0.093(9) 0.000 -0.023(5) 0.000
F4 0.299(11) 0.444(19) 0.079(5) 0.000 0.056(6) 0.000
F5 0.515(13) 0.218(6) 0.088(3) -0.070(3) 0.038(5) -0.091(7)
F3 0.40(3) 0.31(4) 0.122(13) 0.090(18) 0.095(19) 0.19(3)

loop_
_atom_type_symbol
_atom_type_description
_atom_type_scat_dispersion_real
_atom_type_scat_dispersion_imag
_atom_type_scat_source
C C 0.0033 0.0016 'International Tables Vol C Tables 4.2.6.8 and 6.1.1.4'
H H 0.0000 0.0000 'International Tables Vol C Tables 4.2.6.8 and 6.1.1.4'
N N 0.0061 0.0033 'International Tables Vol C Tables 4.2.6.8 and 6.1.1.4'
F F 0.0171 0.0103 'International Tables Vol C Tables 4.2.6.8 and 6.1.1.4'
S S 0.1246 0.1234 'International Tables Vol C Tables 4.2.6.8 and 6.1.1.4'
Co Co 0.3494 0.9721 'International Tables Vol C Tables 4.2.6.8 and 6.1.1.4'
Ni Ni 0.3393 1.1124 'International Tables Vol C Tables 4.2.6.8 and 6.1.1.4'

loop_
_geom_angle_atom_site_label_1
_geom_angle_atom_site_label_2
_geom_angle_atom_site_label_3
_geom_angle
_geom_angle_site_symmetry_1
_geom_angle_site_symmetry_3
S3 Ni S1 179.48(10) . .
S3 Ni S2 87.23(8) . .
S1 Ni S2 93.29(10) . .
S3 Ni S4 91.50(8) . .
S1 Ni S4 87.98(10) . .
S2 Ni S4 178.73(8) . .
C6A Co C6B 65.6(13) . .
C6A Co C5A 39.6(12) . 6
C6B Co C5A 54.2(9) . 6
C6A Co C5A 39.6(12) . .
C6B Co C5A 54.2(9) . .
C5A Co C5A 69(2) 6 .
C6A Co C2A 126.9(9) . 6
C6B Co C2A 139.8(5) . 6
C5A Co C2A 108.0(12) 6 6
C5A Co C2A 161.5(6) . 6
C6A Co C2A 126.9(9) . .
C6B Co C2A 139.8(5) . .
C5A Co C2A 161.5(6) 6 .
C5A Co C2A 108.0(12) . .
C2A Co C2A 68.8(5) 6 .
C6A Co C5B 51.5(7) . .
C6B Co C5B 39.8(10) . .
C5A Co C5B 17.6(7) 6 .
C5A Co C5B 70.4(9) . .
C2A Co C5B 112.5(9) 6 .
C2A Co C5B 178.3(8) . .
C6A Co C5B 51.5(7) . 6
C6B Co C5B 39.8(10) . 6
C5A Co C5B 70.4(9) 6 6
C5A Co C5B 17.6(7) . 6
C2A Co C5B 178.3(8) 6 6
C2A Co C5B 112.5(9) . 6
C5B Co C5B 66.2(18) . 6
C6A Co C1A 160.24(18) . 6
C6B Co C1A 113.6(9) . 6
C5A Co C1A 122.5(10) 6 6
C5A Co C1A 157.0(7) . 6
C2A Co C1A 40.2(2) 6 6
C2A Co C1A 67.6(3) . 6
C5B Co C1A 114.1(8) . 6
C5B Co C1A 141.0(6) 6 6
C6A Co C1A 160.24(18) . .
C6B Co C1A 113.6(9) . .
C5A Co C1A 157.0(7) 6 .
C5A Co C1A 122.5(10) . .
C2A Co C1A 67.6(3) 6 .
C2A Co C1A 40.2(2) . .
C5B Co C1A 141.0(6) . .
C5B Co C1A 114.1(7) 6 .
C1A Co C1A 39.5(3) 6 .
C6A Co C3A 111.8(12) . .
C6B Co C3A 177.4(10) . .
C5A Co C3A 123.9(9) 6 .
C5A Co C3A 123.9(9) . .
C2A Co C3A 41.5(3) 6 .
C2A Co C3A 41.5(3) . .
C5B Co C3A 138.7(8) . .
C5B Co C3A 138.7(8) 6 .
C1A Co C3A 68.8(4) 6 .
C1A Co C3A 68.8(4) . .
C6A Co C4A 68.7(13) . .
C6B Co C4A 21.3(9) . .
C5A Co C4A 42.5(11) 6 .
C5A Co C4A 71.0(12) . .
C2A Co C4A 119.9(9) 6 .
C2A Co C4A 155.4(9) . .
C5B Co C4A 25.1(9) . .
C5B Co C4A 59.4(12) 6 .
C1A Co C4A 103.4(6) 6 .
C1A Co C4A 118.4(7) . .
C3A Co C4A 158.7(9) . .
C1 S1 Ni 103.8(3) . .
C2 S2 Ni 101.1(4) . .
C6 S3 Ni 104.5(2) . .
C5 S4 Ni 104.3(2) . .
C2 C1 C4 113.0(11) . .
C2 C1 S1 122.1(6) . .
C4 C1 S1 125.0(10) . .
C1 C2 C3 129.4(9) . .
C1 C2 S2 119.7(7) . .
C3 C2 S2 110.9(8) . .
N1 C3 C2 179.6(12) . .
F5 C4 F5 109.1(17) . 6_565
F5 C4 F4 102.9(9) . .
F5 C4 F4 102.9(9) 6_565 .
F5 C4 C1 117.3(7) . .
F5 C4 C1 117.3(7) 6_565 .
F4 C4 C1 105.3(14) . .
C6 C5 C7 123.9(7) . .
C6 C5 S4 119.7(6) . .
C7 C5 S4 116.4(5) . .
C5 C6 C8 123.5(7) . .
C5 C6 S3 120.0(6) . .
C8 C6 S3 116.5(5) . .
N2 C7 C5 176.5(10) . .
F3 C8 F3 106(3) 6_565 .
F3 C8 F1 104.0(13) 6_565 .
F3 C8 F1 104.0(13) . .
F3 C8 F'1 54.8(14) 6_565 .
F3 C8 F'1 54.8(14) . .
F1 C8 F'1 130.3(13) . .
F3 C8 F2 136.4(12) 6_565 .
F3 C8 F2 54.9(10) . .
F1 C8 F2 55.2(9) . .
F'1 C8 F2 106.3(9) . .
F3 C8 F2 54.9(10) 6_565 6_565
F3 C8 F2 136.4(12) . 6_565
F1 C8 F2 55.2(9) . 6_565
F'1 C8 F2 106.3(9) . 6_565
F2 C8 F2 108.9(17) . 6_565
F3 C8 C6 113.8(10) 6_565 .
F3 C8 C6 113.8(10) . .
F1 C8 C6 114.1(12) . .
F'1 C8 C6 115.6(11) . .
F2 C8 C6 109.8(8) . .
F2 C8 C6 109.8(8) 6_565 .
C1A C1A C2A 108.7(5) 6 .
C1A C1A Co 70.25(17) 6 .
C2A C1A Co 68.7(4) . .
C1A C2A C3A 109.1(9) . .
C1A C2A Co 71.0(4) . .
C3A C2A Co 70.4(6) . .
C2A C3A C2A 104.4(11) 6 .
C2A C3A Co 68.1(5) 6 .
C2A C3A Co 68.1(5) . .
C5A C4A C4A 103(2) 6 6
C5A C4A Co 62.9(14) 6 .
C4A C4A Co 68.7(9) 6 .
C6A C5A C4A 108(2) . 6
C6A C5A Co 66(2) . .
C4A C5A Co 74.6(17) 6 .
C5A C6A C5A 118(2) 6 .
C5A C6A Co 75(2) 6 .
C5A C6A Co 75(2) . .
C6B C5B C4B 109(3) . 6
C6B C5B Co 67(2) . .
C4B C5B Co 74.2(16) 6 .
C4B C4B C5B 106.6(17) 6 6
C4B C4B Co 71.9(9) 6 .
C5B C4B Co 63.8(14) 6 .
C5B C6B C5B 110(3) 6 .
C5B C6B Co 73(2) 6 .
C5B C6B Co 73(2) . .
F2 F1 F2 129(3) 6_565 .
F2 F1 C8 65.5(12) 6_565 .
F2 F1 C8 65.5(12) . .
F3 F2 F1 110(3) . .
F3 F2 C8 57.7(11) . .
F1 F2 C8 59.2(14) . .
F3 F'1 F3 117(3) . 6_565
F3 F'1 C8 60.8(13) . .
F3 F'1 C8 60.8(13) 6_565 .
F'1 F3 F2 127(3) . .
F'1 F3 C8 64.4(17) . .
F2 F3 C8 67.4(12) . .

loop_
_geom_bond_atom_site_label_1
_geom_bond_atom_site_label_2
_geom_bond_distance
_geom_bond_site_symmetry_2
Ni S3 2.1361(19) .
Ni S1 2.138(2) .
Ni S2 2.145(2) .
Ni S4 2.146(2) .
Co C6A 1.85(5) .
Co C6B 1.91(5) .
Co C5A 1.96(3) 6
Co C5A 1.96(3) .
Co C2A 1.986(7) 6
Co C2A 1.986(7) .
Co C5B 1.99(3) .
Co C5B 1.99(3) 6
Co C1A 2.015(5) 6
Co C1A 2.015(5) .
Co C3A 2.016(10) .
Co C4A 2.12(2) .
S1 C1 1.626(12) .
S2 C2 1.739(9) .
S3 C6 1.714(7) .
S4 C5 1.714(7) .
C1 C2 1.386(12) .
C1 C4 1.539(14) .
C2 C3 1.433(14) .
C3 N1 1.170(14) .
C4 F5 1.218(10) .
C4 F5 1.218(10) 6_565
C4 F4 1.344(17) .
C5 C6 1.362(8) .
C5 C7 1.434(11) .
C6 C8 1.501(11) .
C7 N2 1.136(10) .
C8 F3 1.233(17) 6_565
C8 F3 1.233(17) .
C8 F1 1.273(19) .
C8 F'1 1.274(19) .
C8 F2 1.348(15) .
C8 F2 1.348(15) 6_565
C1A C1A 1.361(12) 6
C1A C2A 1.376(8) .
C2A C3A 1.419(9) .
C3A C2A 1.419(9) 6
C4A C5A 1.49(4) 6
C4A C4A 1.54(7) 6
C5A C6A 1.30(4) .
C5A C4A 1.49(4) 6
C6A C5A 1.30(4) 6
C5B C6B 1.33(4) .
C5B C4B 1.48(5) 6
C4B C4B 1.32(7) 6
C4B C5B 1.48(5) 6
C6B C5B 1.33(4) 6
F1 F2 1.217(18) 6_565
F1 F2 1.217(18) .
F2 F3 1.19(2) .
F'1 F3 1.15(3) .
F'1 F3 1.15(3) 6_565
